data_4070433
loop_
_publ_author_name
'Pfirrmann, Stefan'
'Yao, Shenglai'
'Ziemer, Burkhard'
'St\"osser, Reinhard'
'Driess, Matthias'
'Limberg, Christian'

_publ_section_title
;
 \b-Diketiminato Nickel(I) Complexes with Very Weak Ligation Allowing for
 H2and N2Activation
;
_journal_issue 24
_journal_name_full Organometallics
_journal_page_first 6855
_journal_paper_doi 10.1021/om9007983
_journal_volume 28
_journal_year 2009
_chemical_formula_moiety 'C58 H82 N4 Ni2'
_chemical_formula_sum 'C58 H82 N4 Ni2'
_chemical_formula_weight 952.70
_chemical_name_systematic
; 
 Bis((N,N'-bis(2,6-di-isopropylphenyl)pentan-2,4-di-
iminato-N,N')-nickel(I) 
;
_space_group_IT_number 15
_symmetry_cell_setting monoclinic
_symmetry_space_group_name_Hall '-C 2yc'
_symmetry_space_group_name_H-M 'C 1 2/c 1'
_atom_sites_solution_hydrogens geom
_atom_sites_solution_primary direct
_atom_sites_solution_secondary difmap
_audit_creation_method SHELXL-97
_cell_angle_alpha 90.00
_cell_angle_beta 90.302(4)
_cell_angle_gamma 90.00
_cell_formula_units_Z 4
_cell_length_a 17.0249(8)
_cell_length_b 18.1902(9)
_cell_length_c 16.8559(7)
_cell_measurement_reflns_used 2000
_cell_measurement_temperature 100(2)
_cell_measurement_theta_max 25
_cell_measurement_theta_min 5
_cell_volume 5220.0(4)
_computing_cell_refinement 'X-AREA (Stoe & Cie, 2002)'
_computing_data_collection 'X-AREA (Stoe & Cie, 2002)'
_computing_data_reduction 'X-RED (Stoe & Cie, 2002)'
_computing_molecular_graphics 'DIAMOND (Brandenburg & Berndt, 1999)'
_computing_publication_material 'SHELXL97 (Sheldrick, 1997)'
_computing_structure_refinement 'SHELXL97 (Sheldrick, 1997)'
_computing_structure_solution 'SIR2004 (Burla et al., 2005)'
_diffrn_ambient_temperature 100(2)
_diffrn_detector_area_resol_mean 6.67
_diffrn_measured_fraction_theta_full 0.996
_diffrn_measured_fraction_theta_max 0.996
_diffrn_measurement_device 'Stoe IPDS-2t diffractometer'
_diffrn_measurement_method '\w-rotation,\w-incr.=1\%,243 exposures'
_diffrn_radiation_collimation '0.5 mm diameter monocapillary'
_diffrn_radiation_monochromator 'planar graphite'
_diffrn_radiation_source 'long fine focus sealed X-ray tube'
_diffrn_radiation_type MoK\a
_diffrn_radiation_wavelength 0.71073
_diffrn_reflns_av_R_equivalents 0.0472
_diffrn_reflns_av_sigmaI/netI 0.0307
_diffrn_reflns_limit_h_max 20
_diffrn_reflns_limit_h_min -20
_diffrn_reflns_limit_k_max 22
_diffrn_reflns_limit_k_min -22
_diffrn_reflns_limit_l_max 20
_diffrn_reflns_limit_l_min -20
_diffrn_reflns_number 31743
_diffrn_reflns_theta_full 26.00
_diffrn_reflns_theta_max 26.00
_diffrn_reflns_theta_min 2.42
_diffrn_standards_decay_% 0
_diffrn_standards_interval_count 0
_diffrn_standards_interval_time 0
_diffrn_standards_number 0
_exptl_absorpt_coefficient_mu 0.761
_exptl_absorpt_correction_T_max 0.9277
_exptl_absorpt_correction_T_min 0.8626
_exptl_absorpt_correction_type refdelf
_exptl_absorpt_process_details
;
The correction was carried out by ABSCOR (Stoe, 1997), a modification of
DIFABS (Walker, N. & Stuart, D. (1983). Acta Cryst. A39, 158-166.
In contrary to DIFABS, ABSCOR loads F^2^ values instead of F ones.
;
_exptl_crystal_colour brown
_exptl_crystal_density_diffrn 1.212
_exptl_crystal_density_method none
_exptl_crystal_description block
_exptl_crystal_F_000 2056
_exptl_crystal_size_max 0.20
_exptl_crystal_size_mid 0.12
_exptl_crystal_size_min 0.10
_refine_diff_density_max 0.494
_refine_diff_density_min -0.338
_refine_diff_density_rms 0.047
_refine_ls_extinction_coef 0.00017(10)
_refine_ls_extinction_expression Fc^*^=kFc[1+0.001xFc^2^\l^3^/sin(2\q)]^-1/4^
_refine_ls_extinction_method SHELXL
_refine_ls_goodness_of_fit_ref 0.913
_refine_ls_hydrogen_treatment constr
_refine_ls_matrix_type full
_refine_ls_number_parameters 300
_refine_ls_number_reflns 5131
_refine_ls_number_restraints 0
_refine_ls_restrained_S_all 0.913
_refine_ls_R_factor_all 0.0395
_refine_ls_R_factor_gt 0.0282
_refine_ls_shift/su_max 0.005
_refine_ls_shift/su_mean 0.000
_refine_ls_structure_factor_coef Fsqd
_refine_ls_weighting_details 'calc w=1/[\s^2^(Fo^2^)+(0.0437P)^2^] where P=(Fo^2^+2Fc^2^)/3'
_refine_ls_weighting_scheme calc
_refine_ls_wR_factor_gt 0.0632
_refine_ls_wR_factor_ref 0.0654
_reflns_number_gt 4114
_reflns_number_total 5131
_reflns_threshold_expression I>2sigma(I)
_cod_data_source_file om9007983_si_002.cif
_cod_data_source_block 2
_cod_original_sg_symbol_H-M 'C 2/c'
_cod_database_code 4070433

loop_
_symmetry_equiv_pos_as_xyz
'x, y, z'
'-x, y, -z+1/2'
'x+1/2, y+1/2, z'
'-x+1/2, y+1/2, -z+1/2'
'-x, -y, -z'
'x, -y, z-1/2'
'-x+1/2, -y+1/2, -z'
'x+1/2, -y+1/2, z-1/2'

loop_
_atom_site_label
_atom_site_type_symbol
_atom_site_fract_x
_atom_site_fract_y
_atom_site_fract_z
_atom_site_U_iso_or_equiv
_atom_site_adp_type
_atom_site_occupancy
_atom_site_symmetry_multiplicity
_atom_site_calc_flag
_atom_site_refinement_flags
C1 C 1.12083(9) 0.27037(9) 0.62271(10) 0.0203(3) Uani 1 1 d .
H1 H 1.1211 0.2860 0.5689 0.024 Uiso 1 1 calc R
C2 C 1.12718(9) 0.19554(9) 0.64190(9) 0.0181(3) Uani 1 1 d .
H2 H 1.1354 0.1604 0.6011 0.022 Uiso 1 1 calc R
C3 C 0.84774(9) 0.18184(8) 0.58816(10) 0.0179(3) Uani 1 1 d .
C4 C 0.86152(9) 0.16556(9) 0.50863(10) 0.0193(3) Uani 1 1 d .
H4 H 0.8187 0.1441 0.4806 0.023 Uiso 1 1 calc R
C5 C 0.93011(9) 0.17654(8) 0.46448(9) 0.0178(3) Uani 1 1 d .
C6 C 0.76312(9) 0.17539(11) 0.61405(10) 0.0260(4) Uani 1 1 d .
H6A H 0.7479 0.1234 0.6154 0.031 Uiso 1 1 calc R
H6B H 0.7293 0.2018 0.5765 0.031 Uiso 1 1 calc R
H6C H 0.7573 0.1968 0.6671 0.031 Uiso 1 1 calc R
C7 C 0.92096(10) 0.16790(10) 0.37527(10) 0.0233(3) Uani 1 1 d .
H7A H 0.9713 0.1531 0.3524 0.028 Uiso 1 1 calc R
H7B H 0.9044 0.2148 0.3520 0.028 Uiso 1 1 calc R
H7C H 0.8813 0.1302 0.3639 0.028 Uiso 1 1 calc R
C8 C 0.88881(8) 0.22409(8) 0.71811(9) 0.0160(3) Uani 1 1 d .
C9 C 0.88936(9) 0.30133(8) 0.73698(10) 0.0178(3) Uani 1 1 d .
C10 C 0.88593(9) 0.32200(9) 0.81522(10) 0.0207(3) Uani 1 1 d .
H10 H 0.8882 0.3728 0.8280 0.025 Uiso 1 1 calc R
C11 C 0.87855(8) 0.17195(8) 0.77806(9) 0.0163(3) Uani 1 1 d .
C12 C 0.88808(11) 0.35787(10) 0.67053(11) 0.0296(4) Uani 1 1 d .
H12 H 0.9267 0.3410 0.6314 0.035 Uiso 1 1 d R
C13 C 0.91074(16) 0.43464(12) 0.6923(2) 0.0651(9) Uani 1 1 d .
H13A H 0.9063 0.4663 0.6455 0.078 Uiso 1 1 calc R
H13B H 0.9650 0.4351 0.7119 0.078 Uiso 1 1 calc R
H13C H 0.8757 0.4528 0.7339 0.078 Uiso 1 1 calc R
C14 C 0.80949(19) 0.36264(13) 0.63149(19) 0.0755(10) Uani 1 1 d .
H14A H 0.7701 0.3773 0.6707 0.091 Uiso 1 1 calc R
H14B H 0.7954 0.3146 0.6093 0.091 Uiso 1 1 calc R
H14C H 0.8112 0.3992 0.5889 0.091 Uiso 1 1 calc R
C15 C 0.86965(10) 0.09034(9) 0.76160(10) 0.0213(3) Uani 1 1 d .
H15 H 0.8828 0.0817 0.7077 0.026 Uiso 1 1 d R
C16 C 0.78537(10) 0.06295(10) 0.77633(12) 0.0302(4) Uani 1 1 d .
H16A H 0.7817 0.0107 0.7625 0.036 Uiso 1 1 calc R
H16B H 0.7485 0.0911 0.7434 0.036 Uiso 1 1 calc R
H16C H 0.7722 0.0696 0.8324 0.036 Uiso 1 1 calc R
C17 C 0.92500(10) 0.04403(9) 0.81327(11) 0.0265(4) Uani 1 1 d .
H17A H 0.9045 0.0415 0.8674 0.032 Uiso 1 1 calc R
H17B H 0.9772 0.0667 0.8142 0.032 Uiso 1 1 calc R
H17C H 0.9287 -0.0057 0.7913 0.032 Uiso 1 1 calc R
C18 C 1.05918(9) 0.21781(9) 0.44295(9) 0.0199(3) Uani 1 1 d .
C19 C 1.05701(10) 0.28857(10) 0.40916(10) 0.0258(3) Uani 1 1 d .
C20 C 1.11732(11) 0.30864(11) 0.35778(11) 0.0328(4) Uani 1 1 d .
H20 H 1.1175 0.3565 0.3353 0.039 Uiso 1 1 calc R
C21 C 1.17652(11) 0.26024(12) 0.33915(11) 0.0360(5) Uani 1 1 d .
H21 H 1.2164 0.2744 0.3030 0.043 Uiso 1 1 calc R
C22 C 1.17797(10) 0.19126(12) 0.37290(11) 0.0312(4) Uani 1 1 d .
H22 H 1.2193 0.1584 0.3598 0.037 Uiso 1 1 calc R
C23 C 1.12050(9) 0.16861(10) 0.42564(10) 0.0227(3) Uani 1 1 d .
C24 C 0.99168(12) 0.34319(10) 0.42883(12) 0.0329(4) Uani 1 1 d .
H24 H 0.9498 0.3166 0.4560 0.039 Uiso 1 1 d R
C25 C 1.02095(16) 0.40171(12) 0.48568(14) 0.0480(6) Uani 1 1 d .
H25A H 0.9794 0.4381 0.4944 0.058 Uiso 1 1 calc R
H25B H 1.0671 0.4261 0.4631 0.058 Uiso 1 1 calc R
H25C H 1.0353 0.3789 0.5364 0.058 Uiso 1 1 calc R
C26 C 0.95606(13) 0.37904(12) 0.35515(13) 0.0415(5) Uani 1 1 d .
H26A H 0.9372 0.3408 0.3188 0.050 Uiso 1 1 calc R
H26B H 0.9961 0.4088 0.3287 0.050 Uiso 1 1 calc R
H26C H 0.9120 0.4105 0.3707 0.050 Uiso 1 1 calc R
C27 C 1.12266(10) 0.09192(10) 0.46130(10) 0.0257(4) Uani 1 1 d .
H27 H 1.0932 0.0938 0.5124 0.031 Uiso 1 1 calc R
C28 C 1.20595(11) 0.06526(13) 0.48044(13) 0.0413(5) Uani 1 1 d .
H28A H 1.2337 0.1029 0.5114 0.050 Uiso 1 1 calc R
H28B H 1.2343 0.0561 0.4309 0.050 Uiso 1 1 calc R
H28C H 1.2032 0.0197 0.5113 0.050 Uiso 1 1 calc R
C29 C 1.08113(14) 0.03611(11) 0.40791(14) 0.0447(5) Uani 1 1 d .
H29A H 1.0855 -0.0130 0.4314 0.054 Uiso 1 1 calc R
H29B H 1.1057 0.0361 0.3554 0.054 Uiso 1 1 calc R
H29C H 1.0256 0.0494 0.4026 0.054 Uiso 1 1 calc R
N1 N 0.90404(7) 0.20306(7) 0.63807(8) 0.0162(3) Uani 1 1 d .
N2 N 0.99813(8) 0.19682(7) 0.49648(8) 0.0173(3) Uani 1 1 d .
Ni1 Ni 1.011374(11) 0.214564(11) 0.608943(12) 0.01559(7) Uani 1 1 d .

loop_
_atom_site_aniso_label
_atom_site_aniso_U_11
_atom_site_aniso_U_22
_atom_site_aniso_U_33
_atom_site_aniso_U_23
_atom_site_aniso_U_13
_atom_site_aniso_U_12
C1 0.0186(7) 0.0265(9) 0.0160(8) 0.0028(6) 0.0006(6) -0.0062(6)
C2 0.0148(7) 0.0232(8) 0.0164(8) -0.0045(6) 0.0013(6) -0.0042(6)
C3 0.0176(7) 0.0158(7) 0.0203(8) 0.0036(6) 0.0018(6) 0.0024(6)
C4 0.0188(7) 0.0201(7) 0.0190(8) 0.0008(6) -0.0018(6) -0.0012(6)
C5 0.0229(8) 0.0142(7) 0.0162(8) -0.0003(6) 0.0008(6) 0.0013(6)
C6 0.0182(8) 0.0385(10) 0.0212(9) 0.0004(7) 0.0017(6) 0.0009(7)
C7 0.0235(8) 0.0277(9) 0.0186(8) -0.0018(7) 0.0002(6) -0.0020(7)
C8 0.0118(6) 0.0201(8) 0.0160(7) 0.0005(6) 0.0020(5) 0.0025(6)
C9 0.0147(7) 0.0172(8) 0.0214(8) 0.0017(6) 0.0016(6) 0.0017(5)
C10 0.0174(7) 0.0196(8) 0.0251(9) -0.0021(7) -0.0015(6) 0.0049(6)
C11 0.0129(7) 0.0189(8) 0.0171(8) 0.0011(6) 0.0014(6) 0.0016(6)
C12 0.0394(10) 0.0211(8) 0.0283(10) 0.0070(7) 0.0101(8) 0.0067(7)
C13 0.0658(16) 0.0315(12) 0.097(2) 0.0264(13) -0.0421(16) -0.0164(11)
C14 0.110(2) 0.0260(11) 0.090(2) 0.0170(13) -0.0715(19) -0.0039(13)
C15 0.0269(8) 0.0179(8) 0.0191(8) 0.0006(6) 0.0031(6) 0.0012(6)
C16 0.0314(9) 0.0229(8) 0.0364(11) 0.0048(8) 0.0002(8) -0.0058(7)
C17 0.0330(9) 0.0211(8) 0.0253(9) 0.0034(7) 0.0034(7) 0.0067(7)
C18 0.0212(7) 0.0246(8) 0.0139(7) -0.0030(7) 0.0020(6) -0.0050(7)
C19 0.0314(9) 0.0288(8) 0.0173(8) 0.0002(7) 0.0030(7) -0.0086(7)
C20 0.0362(10) 0.0391(10) 0.0233(9) 0.0055(8) 0.0020(8) -0.0165(8)
C21 0.0259(9) 0.0617(13) 0.0206(9) 0.0024(9) 0.0057(7) -0.0166(9)
C22 0.0197(8) 0.0514(11) 0.0225(9) -0.0076(8) 0.0040(7) -0.0039(8)
C23 0.0201(8) 0.0330(9) 0.0151(8) -0.0067(7) -0.0002(6) -0.0035(7)
C24 0.0468(11) 0.0223(9) 0.0297(10) 0.0071(8) 0.0109(8) -0.0006(8)
C25 0.0805(17) 0.0277(10) 0.0357(12) 0.0012(9) 0.0013(11) 0.0045(10)
C26 0.0482(12) 0.0346(11) 0.0418(12) 0.0108(9) 0.0033(10) 0.0025(9)
C27 0.0261(9) 0.0298(9) 0.0212(9) -0.0086(7) 0.0004(7) 0.0048(7)
C28 0.0319(10) 0.0600(14) 0.0319(11) -0.0022(10) 0.0039(8) 0.0171(10)
C29 0.0657(14) 0.0272(10) 0.0409(12) -0.0138(9) -0.0175(11) 0.0057(10)
N1 0.0167(6) 0.0170(6) 0.0148(6) 0.0012(5) 0.0027(5) 0.0014(5)
N2 0.0196(6) 0.0162(6) 0.0161(6) -0.0008(5) 0.0043(5) -0.0013(5)
Ni1 0.01600(10) 0.01702(10) 0.01377(10) -0.00065(8) 0.00246(6) -0.00195(8)

loop_
_atom_type_symbol
_atom_type_description
_atom_type_scat_dispersion_real
_atom_type_scat_dispersion_imag
_atom_type_scat_source
C C 0.0033 0.0016 'International Tables Vol C Tables 4.2.6.8 and 6.1.1.4'
H H 0.0000 0.0000 'International Tables Vol C Tables 4.2.6.8 and 6.1.1.4'
N N 0.0061 0.0033 'International Tables Vol C Tables 4.2.6.8 and 6.1.1.4'
Ni Ni 0.3393 1.1124 'International Tables Vol C Tables 4.2.6.8 and 6.1.1.4'

loop_
_geom_angle_atom_site_label_1
_geom_angle_atom_site_label_2
_geom_angle_atom_site_label_3
_geom_angle
_geom_angle_site_symmetry_1
_geom_angle_site_symmetry_3
C2 C1 C10 118.77(15) . 2_756
C2 C1 Ni1 68.27(9) . .
C10 C1 Ni1 108.83(11) 2_756 .
C2 C1 H1 120.6 . .
C10 C1 H1 120.6 2_756 .
Ni1 C1 H1 92.7 . .
C1 C2 C11 120.45(14) . 2_756
C1 C2 Ni1 72.81(9) . .
C11 C2 Ni1 103.58(10) 2_756 .
C1 C2 H2 119.8 . .
C11 C2 H2 119.8 2_756 .
Ni1 C2 H2 93.5 . .
N1 C3 C4 123.09(14) . .
N1 C3 C6 121.65(14) . .
C4 C3 C6 115.24(14) . .
C3 C4 C5 128.68(14) . .
C3 C4 H4 115.7 . .
C5 C4 H4 115.7 . .
N2 C5 C4 123.44(15) . .
N2 C5 C7 121.05(14) . .
C4 C5 C7 115.42(14) . .
C3 C6 H6A 109.5 . .
C3 C6 H6B 109.5 . .
H6A C6 H6B 109.5 . .
C3 C6 H6C 109.5 . .
H6A C6 H6C 109.5 . .
H6B C6 H6C 109.5 . .
C5 C7 H7A 109.5 . .
C5 C7 H7B 109.5 . .
H7A C7 H7B 109.5 . .
C5 C7 H7C 109.5 . .
H7A C7 H7C 109.5 . .
H7B C7 H7C 109.5 . .
C11 C8 N1 121.70(14) . .
C11 C8 C9 120.20(14) . .
N1 C8 C9 117.98(13) . .
C10 C9 C8 118.62(14) . .
C10 C9 C12 121.45(14) . .
C8 C9 C12 119.80(14) . .
C9 C10 C1 122.27(15) . 2_756
C9 C10 H10 118.9 . .
C1 C10 H10 118.9 2_756 .
C8 C11 C2 119.43(14) . 2_756
C8 C11 C15 122.99(14) . .
C2 C11 C15 117.53(14) 2_756 .
C14 C12 C13 106.51(17) . .
C14 C12 C9 111.96(17) . .
C13 C12 C9 116.62(18) . .
C14 C12 H12 108.9 . .
C13 C12 H12 106.5 . .
C9 C12 H12 106.1 . .
C12 C13 H13A 109.5 . .
C12 C13 H13B 109.5 . .
H13A C13 H13B 109.5 . .
C12 C13 H13C 109.5 . .
H13A C13 H13C 109.5 . .
H13B C13 H13C 109.5 . .
C12 C14 H14A 109.5 . .
C12 C14 H14B 109.5 . .
H14A C14 H14B 109.5 . .
C12 C14 H14C 109.5 . .
H14A C14 H14C 109.5 . .
H14B C14 H14C 109.5 . .
C11 C15 C17 111.93(14) . .
C11 C15 C16 112.29(14) . .
C17 C15 C16 107.53(14) . .
C11 C15 H15 108.3 . .
C17 C15 H15 107.8 . .
C16 C15 H15 108.9 . .
C15 C16 H16A 109.5 . .
C15 C16 H16B 109.5 . .
H16A C16 H16B 109.5 . .
C15 C16 H16C 109.5 . .
H16A C16 H16C 109.5 . .
H16B C16 H16C 109.5 . .
C15 C17 H17A 109.5 . .
C15 C17 H17B 109.5 . .
H17A C17 H17B 109.5 . .
C15 C17 H17C 109.5 . .
H17A C17 H17C 109.5 . .
H17B C17 H17C 109.5 . .
C23 C18 C19 121.04(15) . .
C23 C18 N2 120.20(15) . .
C19 C18 N2 118.76(14) . .
C20 C19 C18 118.20(17) . .
C20 C19 C24 120.20(17) . .
C18 C19 C24 121.60(15) . .
C21 C20 C19 121.10(18) . .
C21 C20 H20 119.5 . .
C19 C20 H20 119.5 . .
C20 C21 C22 120.01(17) . .
C20 C21 H21 120.0 . .
C22 C21 H21 120.0 . .
C21 C22 C23 121.57(18) . .
C21 C22 H22 119.2 . .
C23 C22 H22 119.2 . .
C22 C23 C18 118.06(17) . .
C22 C23 C27 120.68(16) . .
C18 C23 C27 121.23(15) . .
C25 C24 C26 110.04(17) . .
C25 C24 C19 110.89(18) . .
C26 C24 C19 112.82(16) . .
C25 C24 H24 106.8 . .
C26 C24 H24 107.8 . .
C19 C24 H24 108.2 . .
C24 C25 H25A 109.5 . .
C24 C25 H25B 109.5 . .
H25A C25 H25B 109.5 . .
C24 C25 H25C 109.5 . .
H25A C25 H25C 109.5 . .
H25B C25 H25C 109.5 . .
C24 C26 H26A 109.5 . .
C24 C26 H26B 109.5 . .
H26A C26 H26B 109.5 . .
C24 C26 H26C 109.5 . .
H26A C26 H26C 109.5 . .
H26B C26 H26C 109.5 . .
C23 C27 C29 111.53(15) . .
C23 C27 C28 113.24(16) . .
C29 C27 C28 109.81(16) . .
C23 C27 H27 107.3 . .
C29 C27 H27 107.3 . .
C28 C27 H27 107.3 . .
C27 C28 H28A 109.5 . .
C27 C28 H28B 109.5 . .
H28A C28 H28B 109.5 . .
C27 C28 H28C 109.5 . .
H28A C28 H28C 109.5 . .
H28B C28 H28C 109.5 . .
C27 C29 H29A 109.5 . .
C27 C29 H29B 109.5 . .
H29A C29 H29B 109.5 . .
C27 C29 H29C 109.5 . .
H29A C29 H29C 109.5 . .
H29B C29 H29C 109.5 . .
C3 N1 C8 122.83(13) . .
C3 N1 Ni1 123.91(11) . .
C8 N1 Ni1 113.15(9) . .
C5 N2 C18 116.91(13) . .
C5 N2 Ni1 122.79(11) . .
C18 N2 Ni1 119.45(10) . .
N1 Ni1 N2 97.30(6) . .
N1 Ni1 C2 145.46(6) . .
N2 Ni1 C2 109.89(6) . .
N1 Ni1 C1 149.56(6) . .
N2 Ni1 C1 106.45(6) . .
C2 Ni1 C1 38.92(6) . .

loop_
_geom_bond_atom_site_label_1
_geom_bond_atom_site_label_2
_geom_bond_distance
_geom_bond_site_symmetry_2
C1 C2 1.403(2) .
C1 C10 1.411(2) 2_756
C1 Ni1 2.1337(15) .
C1 H1 0.9500 .
C2 C11 1.420(2) 2_756
C2 Ni1 2.0747(15) .
C2 H2 0.9500 .
C3 N1 1.329(2) .
C3 C4 1.394(2) .
C3 C6 1.512(2) .
C4 C5 1.402(2) .
C4 H4 0.9500 .
C5 N2 1.327(2) .
C5 C7 1.519(2) .
C6 H6A 0.9800 .
C6 H6B 0.9800 .
C6 H6C 0.9800 .
C7 H7A 0.9800 .
C7 H7B 0.9800 .
C7 H7C 0.9800 .
C8 C11 1.398(2) .
C8 N1 1.427(2) .
C8 C9 1.440(2) .
C9 C10 1.373(2) .
C9 C12 1.521(2) .
C10 C1 1.411(2) 2_756
C10 H10 0.9500 .
C11 C2 1.420(2) 2_756
C11 C15 1.518(2) .
C12 C14 1.490(3) .
C12 C13 1.494(3) .
C12 H12 0.9835 .
C13 H13A 0.9800 .
C13 H13B 0.9800 .
C13 H13C 0.9800 .
C14 H14A 0.9800 .
C14 H14B 0.9800 .
C14 H14C 0.9800 .
C15 C17 1.532(2) .
C15 C16 1.540(2) .
C15 H15 0.9502 .
C16 H16A 0.9800 .
C16 H16B 0.9800 .
C16 H16C 0.9800 .
C17 H17A 0.9800 .
C17 H17B 0.9800 .
C17 H17C 0.9800 .
C18 C23 1.407(2) .
C18 C19 1.408(2) .
C18 N2 1.432(2) .
C19 C20 1.395(2) .
C19 C24 1.529(3) .
C20 C21 1.376(3) .
C20 H20 0.9500 .
C21 C22 1.378(3) .
C21 H21 0.9500 .
C22 C23 1.388(2) .
C22 H22 0.9500 .
C23 C27 1.519(3) .
C24 C25 1.515(3) .
C24 C26 1.526(3) .
C24 H24 0.9777 .
C25 H25A 0.9800 .
C25 H25B 0.9800 .
C25 H25C 0.9800 .
C26 H26A 0.9800 .
C26 H26B 0.9800 .
C26 H26C 0.9800 .
C27 C29 1.528(3) .
C27 C28 1.531(2) .
C27 H27 1.0000 .
C28 H28A 0.9800 .
C28 H28B 0.9800 .
C28 H28C 0.9800 .
C29 H29A 0.9800 .
C29 H29B 0.9800 .
C29 H29C 0.9800 .
N1 Ni1 1.9062(13) .
N2 Ni1 1.9350(14) .

loop_
_geom_torsion_atom_site_label_1
_geom_torsion_atom_site_label_2
_geom_torsion_atom_site_label_3
_geom_torsion_atom_site_label_4
_geom_torsion
_geom_torsion_site_symmetry_1
_geom_torsion_site_symmetry_4
C10 C1 C2 C11 4.3(2) 2_756 2_756
Ni1 C1 C2 C11 -95.93(13) . 2_756
C10 C1 C2 Ni1 100.22(13) 2_756 .
N1 C3 C4 C5 -8.9(3) . .
C6 C3 C4 C5 169.82(16) . .
C3 C4 C5 N2 9.0(3) . .
C3 C4 C5 C7 -167.64(15) . .
C11 C8 C9 C10 5.1(2) . .
N1 C8 C9 C10 -170.92(13) . .
C11 C8 C9 C12 -170.74(14) . .
N1 C8 C9 C12 13.2(2) . .
C8 C9 C10 C1 -2.2(2) . 2_756
C12 C9 C10 C1 173.54(15) . 2_756
N1 C8 C11 C2 172.60(13) . 2_756
C9 C8 C11 C2 -3.3(2) . 2_756
N1 C8 C11 C15 -10.1(2) . .
C9 C8 C11 C15 174.04(14) . .
C10 C9 C12 C14 -102.4(2) . .
C8 C9 C12 C14 73.3(2) . .
C10 C9 C12 C13 20.6(3) . .
C8 C9 C12 C13 -163.68(18) . .
C8 C11 C15 C17 130.18(15) . .
C2 C11 C15 C17 -52.46(19) 2_756 .
C8 C11 C15 C16 -108.77(17) . .
C2 C11 C15 C16 68.60(18) 2_756 .
C23 C18 C19 C20 0.1(2) . .
N2 C18 C19 C20 179.29(15) . .
C23 C18 C19 C24 -178.66(16) . .
N2 C18 C19 C24 0.5(2) . .
C18 C19 C20 C21 1.4(3) . .
C24 C19 C20 C21 -179.82(17) . .
C19 C20 C21 C22 -1.6(3) . .
C20 C21 C22 C23 0.3(3) . .
C21 C22 C23 C18 1.2(3) . .
C21 C22 C23 C27 179.18(16) . .
C19 C18 C23 C22 -1.4(2) . .
N2 C18 C23 C22 179.49(15) . .
C19 C18 C23 C27 -179.37(15) . .
N2 C18 C23 C27 1.5(2) . .
C20 C19 C24 C25 -74.8(2) . .
C18 C19 C24 C25 103.95(19) . .
C20 C19 C24 C26 49.1(2) . .
C18 C19 C24 C26 -132.10(18) . .
C22 C23 C27 C29 -87.0(2) . .
C18 C23 C27 C29 90.9(2) . .
C22 C23 C27 C28 37.4(2) . .
C18 C23 C27 C28 -144.61(16) . .
C4 C3 N1 C8 175.95(14) . .
C6 C3 N1 C8 -2.6(2) . .
C4 C3 N1 Ni1 0.1(2) . .
C6 C3 N1 Ni1 -178.50(12) . .
C11 C8 N1 C3 80.60(18) . .
C9 C8 N1 C3 -103.43(17) . .
C11 C8 N1 Ni1 -103.14(14) . .
C9 C8 N1 Ni1 72.83(14) . .
C4 C5 N2 C18 -169.77(15) . .
C7 C5 N2 C18 6.7(2) . .
C4 C5 N2 Ni1 -0.4(2) . .
C7 C5 N2 Ni1 176.06(11) . .
C23 C18 N2 C5 -101.84(17) . .
C19 C18 N2 C5 79.00(19) . .
C23 C18 N2 Ni1 88.42(16) . .
C19 C18 N2 Ni1 -90.74(15) . .
C3 N1 Ni1 N2 5.55(13) . .
C8 N1 Ni1 N2 -170.66(10) . .
C3 N1 Ni1 C2 -136.72(13) . .
C8 N1 Ni1 C2 47.06(15) . .
C3 N1 Ni1 C1 146.95(13) . .
C8 N1 Ni1 C1 -29.26(17) . .
C5 N2 Ni1 N1 -5.38(13) . .
C18 N2 Ni1 N1 163.73(12) . .
C5 N2 Ni1 C2 152.97(12) . .
C18 N2 Ni1 C2 -37.92(13) . .
C5 N2 Ni1 C1 -166.13(12) . .
C18 N2 Ni1 C1 2.98(13) . .
C1 C2 Ni1 N1 -128.40(11) . .
C11 C2 Ni1 N1 -10.30(17) 2_756 .
C1 C2 Ni1 N2 91.79(10) . .
C11 C2 Ni1 N2 -150.11(10) 2_756 .
C11 C2 Ni1 C1 118.10(15) 2_756 .
C2 C1 Ni1 N1 118.71(13) . .
C10 C1 Ni1 N1 4.41(19) 2_756 .
C2 C1 Ni1 N2 -101.48(10) . .
C10 C1 Ni1 N2 144.22(11) 2_756 .
C10 C1 Ni1 C2 -114.30(15) 2_756 .
